data_2224059
loop_
_publ_author_name
'Zhang, Li-Yan'
'Huo, Yan-Ping'

_publ_section_title
;
 (<i>E</i>)-2-[2-(2-Nitrophenyl)ethenyl]-8-quinolyl acetate
;
_journal_coeditor_code WN2356
_journal_issue 11
_journal_name_full 'Acta Crystallographica Section E'
_journal_page_first o2960
_journal_paper_doi 10.1107/S1600536809044158
_journal_volume 65
_journal_year 2009
_chemical_formula_iupac 'C19 H14 N2 O4'
_chemical_formula_moiety 'C19 H14 N2 O4'
_chemical_formula_sum 'C19 H14 N2 O4'
_chemical_formula_weight 334.32
_chemical_name_systematic
;
(<i>E</i>)-2-[2-(2-Nitrophenyl)ethenyl]-8-quinolyl acetate
;
_space_group_IT_number 33
_symmetry_cell_setting orthorhombic
_symmetry_space_group_name_Hall 'P 2c -2n'
_symmetry_space_group_name_H-M 'P n a 21'
_atom_sites_solution_hydrogens geom
_atom_sites_solution_primary direct
_atom_sites_solution_secondary difmap
_audit_creation_method SHELXL-97
_cell_angle_alpha 90.00
_cell_angle_beta 90.00
_cell_angle_gamma 90.00
_cell_formula_units_Z 8
_cell_length_a 25.8466(13)
_cell_length_b 11.8451(6)
_cell_length_c 10.5870(5)
_cell_measurement_reflns_used 5386
_cell_measurement_temperature 173(2)
_cell_measurement_theta_max 26.34
_cell_measurement_theta_min 2.33
_cell_volume 3241.3(3)
_computing_cell_refinement 'SAINT-Plus (Bruker, 2003)'
_computing_data_collection 'SMART (Bruker, 2001)'
_computing_data_reduction 'SAINT-Plus (Bruker, 2003)'
_computing_molecular_graphics 'SHELXTL (Sheldrick, 2008)'
_computing_publication_material 'SHELXTL (Sheldrick, 2008)'
_computing_structure_refinement 'SHELXTL (Sheldrick, 2008)'
_computing_structure_solution 'SHELXTL (Sheldrick, 2008)'
_diffrn_ambient_temperature 173(2)
_diffrn_measured_fraction_theta_full 0.991
_diffrn_measured_fraction_theta_max 0.991
_diffrn_measurement_device_type 'Bruker SMART 1000 CCD'
_diffrn_measurement_method \w
_diffrn_radiation_monochromator graphite
_diffrn_radiation_source 'fine-focus sealed tube'
_diffrn_radiation_type MoK\a
_diffrn_radiation_wavelength 0.71073
_diffrn_reflns_av_R_equivalents 0.0390
_diffrn_reflns_av_sigmaI/netI 0.0320
_diffrn_reflns_limit_h_max 33
_diffrn_reflns_limit_h_min -29
_diffrn_reflns_limit_k_max 15
_diffrn_reflns_limit_k_min -13
_diffrn_reflns_limit_l_max 13
_diffrn_reflns_limit_l_min -13
_diffrn_reflns_number 17451
_diffrn_reflns_theta_full 27.08
_diffrn_reflns_theta_max 27.08
_diffrn_reflns_theta_min 1.58
_diffrn_standards_number 0
_exptl_absorpt_coefficient_mu 0.098
_exptl_absorpt_correction_T_max 0.9750
_exptl_absorpt_correction_T_min 0.9555
_exptl_absorpt_correction_type multi-scan
_exptl_absorpt_process_details '(SADABS; Bruker, 2001)'
_exptl_crystal_colour yellow
_exptl_crystal_density_diffrn 1.370
_exptl_crystal_density_method 'not measured'
_exptl_crystal_description block
_exptl_crystal_F_000 1392
_exptl_crystal_size_max 0.47
_exptl_crystal_size_mid 0.45
_exptl_crystal_size_min 0.26
_refine_diff_density_max 0.556
_refine_diff_density_min -0.216
_refine_ls_extinction_method none
_refine_ls_goodness_of_fit_ref 1.044
_refine_ls_hydrogen_treatment constr
_refine_ls_matrix_type full
_refine_ls_number_parameters 453
_refine_ls_number_reflns 3731
_refine_ls_number_restraints 7
_refine_ls_restrained_S_all 1.060
_refine_ls_R_factor_all 0.0831
_refine_ls_R_factor_gt 0.0578
_refine_ls_shift/su_max 0.004
_refine_ls_shift/su_mean 0.000
_refine_ls_structure_factor_coef Fsqd
_refine_ls_weighting_details 'calc w=1/[\s^2^(Fo^2^)+(0.1126P)^2^+0.5654P] where P=(Fo^2^+2Fc^2^)/3'
_refine_ls_weighting_scheme calc
_refine_ls_wR_factor_gt 0.1434
_refine_ls_wR_factor_ref 0.1714
_reflns_number_gt 2785
_reflns_number_total 3731
_reflns_threshold_expression I>2\s(I)
_cod_data_source_file wn2356.cif
_cod_data_source_block I
_cod_depositor_comments
;
The following automatic conversions were performed:
'_symmetry_cell_setting' value 'Orthorhombic' changed to 'orthorhombic'
according to '/home/saulius/struct/CIF-dictionaries/cif_core.dic'
dictionary named 'cif_core.dic' version 2.4.1 from 2010-06-29.

Automatic conversion script
Id: cif_fix_enum 1527 2010-12-29 10:47:43Z saulius 

The following automatic conversions were performed:

'_symmetry_cell_setting' value 'Orthorhombic' changed to
'orthorhombic' according to
/home/saulius/struct/CIF-dictionaries/cif_core.dic dictionary named
'cif_core.dic' version 2.4.1 from 2010-06-29.

Automatic conversion script
Id: cif_fix_values 1715 2011-07-08 13:25:40Z adriana 
;
_cod_database_code 2224059
_cod_database_fobs_code 2224059

loop_
_symmetry_equiv_pos_as_xyz
'x, y, z'
'-x, -y, z+1/2'
'x+1/2, -y+1/2, z'
'-x+1/2, y+1/2, z+1/2'

loop_
_atom_site_type_symbol
_atom_site_label
_atom_site_fract_x
_atom_site_fract_y
_atom_site_fract_z
_atom_site_U_iso_or_equiv
_atom_site_adp_type
_atom_site_calc_flag
_atom_site_refinement_flags
_atom_site_occupancy
_atom_site_disorder_assembly
_atom_site_disorder_group
C C1 0.79027(14) 0.4406(3) 0.2939(4) 0.0354(9) Uani d . 1 . .
H H1 0.7753 0.5118 0.2748 0.043 Uiso calc R 1 . .
C C2 0.83678(14) 0.4416(3) 0.3458(4) 0.0347(8) Uani d . 1 . .
H H2 0.8522 0.3712 0.3664 0.042 Uiso calc R 1 . .
C C3 0.92068(14) 0.7392(3) 0.4307(4) 0.0337(9) Uani d . 1 . .
C C4 0.87102(14) 0.7393(3) 0.3743(4) 0.0301(8) Uani d . 1 . .
N N5 0.84409(11) 0.6440(3) 0.3460(3) 0.0299(7) Uani d . 1 . .
C C6 0.86607(13) 0.5452(3) 0.3734(4) 0.0321(8) Uani d . 1 . .
C C7 0.91645(16) 0.5376(4) 0.4257(4) 0.0383(9) Uani d . 1 . .
H H7 0.9315 0.4656 0.4403 0.046 Uiso calc R 1 . .
C C8 0.94344(14) 0.6324(4) 0.4549(4) 0.0396(10) Uani d . 1 . .
H H8 0.9770 0.6273 0.4910 0.048 Uiso calc R 1 . .
C C9 0.94489(16) 0.8434(4) 0.4613(4) 0.0432(10) Uani d . 1 . .
H H9 0.9779 0.8436 0.5007 0.052 Uiso calc R 1 . .
C C10 0.92101(17) 0.9425(4) 0.4346(4) 0.0447(10) Uani d . 1 . .
H H10 0.9372 1.0116 0.4569 0.054 Uiso calc R 1 . .
C C11 0.87218(16) 0.9444(3) 0.3739(4) 0.0393(9) Uani d . 1 . .
H H11 0.8560 1.0143 0.3544 0.047 Uiso calc R 1 . .
C C12 0.84871(14) 0.8454(3) 0.3436(4) 0.0310(8) Uani d . 1 . .
O O13 0.79975(10) 0.8466(2) 0.2896(3) 0.0343(6) Uani d . 1 . .
C C14 0.75968(15) 0.3408(3) 0.2631(4) 0.0360(9) Uani d . 1 . .
C C15 0.71059(16) 0.3464(4) 0.2113(5) 0.0470(11) Uani d . 1 . .
C C16 0.67993(18) 0.2511(5) 0.1900(6) 0.0594(15) Uani d . 1 . .
H H16 0.6458 0.2589 0.1576 0.071 Uiso calc R 1 . .
C C17 0.6995(2) 0.1471(5) 0.2162(5) 0.0580(14) Uani d . 1 . .
H H17 0.6794 0.0815 0.2005 0.070 Uiso calc R 1 . .
C C18 0.74860(19) 0.1373(4) 0.2656(5) 0.0492(11) Uani d . 1 . .
H H18 0.7623 0.0646 0.2834 0.059 Uiso calc R 1 . .
C C19 0.77801(16) 0.2319(3) 0.2896(4) 0.0395(10) Uani d . 1 . .
H H19 0.8116 0.2231 0.3249 0.047 Uiso calc R 1 . .
C C20 0.79586(15) 0.8136(3) 0.1658(4) 0.0330(8) Uani d . 1 . .
O O21 0.83315(11) 0.7982(2) 0.1009(3) 0.0417(7) Uani d . 1 . .
C C22 0.74072(15) 0.8026(4) 0.1270(5) 0.0473(11) Uani d . 1 . .
H H22A 0.7385 0.8011 0.0346 0.071 Uiso calc R 1 . .
H H22B 0.7210 0.8670 0.1594 0.071 Uiso calc R 1 . .
H H22C 0.7264 0.7324 0.1614 0.071 Uiso calc R 1 . .
N N23 0.68857(17) 0.4577(5) 0.1744(6) 0.0746(17) Uani d . 1 . .
O O24 0.7137(2) 0.5202(4) 0.1073(7) 0.101(2) Uani d . 1 . .
O O25 0.64504(18) 0.4750(5) 0.2109(7) 0.124(2) Uani d U 1 . .
C C26 0.46521(13) -0.0779(3) 0.1266(4) 0.0304(8) Uani d . 1 . .
H H26 0.4808 -0.0079 0.1483 0.036 Uiso calc R 1 . .
C C27 0.41923(15) -0.0756(3) 0.0705(4) 0.0358(9) Uani d . 1 . .
H H27 0.4045 -0.1458 0.0459 0.043 Uiso calc R 1 . .
C C28 0.33041(14) 0.2153(3) -0.0099(4) 0.0321(8) Uani d . 1 . .
C C29 0.37963(13) 0.2194(3) 0.0491(4) 0.0290(8) Uani d . 1 . .
N N30 0.40900(11) 0.1266(3) 0.0752(3) 0.0308(7) Uani d . 1 . .
C C31 0.38950(14) 0.0269(3) 0.0438(4) 0.0318(8) Uani d . 1 . .
C C32 0.33986(15) 0.0140(3) -0.0117(4) 0.0378(9) Uani d . 1 . .
H H32 0.3268 -0.0592 -0.0298 0.045 Uiso calc R 1 . .
C C33 0.31110(15) 0.1068(4) -0.0387(4) 0.0376(9) Uani d . 1 . .
H H33 0.2780 0.0988 -0.0768 0.045 Uiso calc R 1 . .
C C34 0.30335(15) 0.3162(3) -0.0367(4) 0.0364(9) Uani d . 1 . .
H H34 0.2705 0.3132 -0.0767 0.044 Uiso calc R 1 . .
C C35 0.32446(16) 0.4174(4) -0.0053(4) 0.0415(10) Uani d . 1 . .
H H35 0.3063 0.4849 -0.0247 0.050 Uiso calc R 1 . .
C C36 0.37324(15) 0.4241(3) 0.0561(4) 0.0383(9) Uani d . 1 . .
H H36 0.3876 0.4955 0.0772 0.046 Uiso calc R 1 . .
C C37 0.39908(14) 0.3276(3) 0.0842(4) 0.0314(8) Uani d . 1 . .
O O38 0.44801(10) 0.3328(2) 0.1386(3) 0.0339(6) Uani d . 1 . .
C C39 0.49328(13) -0.1817(3) 0.1570(4) 0.0305(8) Uani d . 1 . .
C C40 0.54472(14) -0.1848(3) 0.2014(4) 0.0340(9) Uani d . 1 . .
C C41 0.57112(16) -0.2840(4) 0.2254(5) 0.0425(11) Uani d . 1 . .
H H41 0.6063 -0.2822 0.2513 0.051 Uiso calc R 1 . .
C C42 0.54573(16) -0.3852(4) 0.2111(5) 0.0458(10) Uani d . 1 . .
H H42 0.5628 -0.4540 0.2311 0.055 Uiso calc R 1 . .
C C43 0.49544(15) -0.3867(3) 0.1678(5) 0.0428(10) Uani d . 1 . .
H H43 0.4782 -0.4568 0.1564 0.051 Uiso calc R 1 . .
C C44 0.46994(14) -0.2877(3) 0.1411(4) 0.0360(9) Uani d . 1 . .
H H44 0.4354 -0.2912 0.1109 0.043 Uiso calc R 1 . .
C C45 0.45270(15) 0.2938(3) 0.2601(4) 0.0345(9) Uani d . 1 . .
O O46 0.41633(11) 0.2756(3) 0.3261(3) 0.0436(7) Uani d . 1 . .
C C47 0.50824(17) 0.2795(4) 0.2951(5) 0.0510(12) Uani d . 1 . .
H H47A 0.5112 0.2715 0.3870 0.076 Uiso calc R 1 . .
H H47B 0.5279 0.3458 0.2674 0.076 Uiso calc R 1 . .
H H47C 0.5221 0.2118 0.2540 0.076 Uiso calc R 1 . .
N N48 0.57481(13) -0.0810(3) 0.2185(4) 0.0428(9) Uani d . 1 . .
O O49 0.55389(14) 0.0009(3) 0.2665(4) 0.0621(10) Uani d . 1 . .
O O50 0.62029(12) -0.0830(3) 0.1858(4) 0.0628(10) Uani d . 1 . .

loop_
_atom_site_aniso_label
_atom_site_aniso_U_11
_atom_site_aniso_U_22
_atom_site_aniso_U_33
_atom_site_aniso_U_12
_atom_site_aniso_U_13
_atom_site_aniso_U_23
C1 0.037(2) 0.033(2) 0.036(2) 0.0056(15) -0.0016(16) -0.0013(16)
C2 0.0349(19) 0.0296(19) 0.039(2) 0.0053(15) 0.0015(16) 0.0038(16)
C3 0.0286(19) 0.049(2) 0.023(2) -0.0057(16) -0.0027(16) 0.0050(16)
C4 0.0296(19) 0.038(2) 0.0223(19) -0.0017(15) 0.0006(15) 0.0022(15)
N5 0.0253(15) 0.0350(17) 0.0293(17) 0.0025(12) -0.0008(13) 0.0008(13)
C6 0.0279(18) 0.036(2) 0.032(2) 0.0030(15) 0.0030(15) 0.0058(16)
C7 0.039(2) 0.045(2) 0.031(2) 0.0094(17) -0.0005(17) 0.0089(18)
C8 0.0250(19) 0.059(3) 0.035(2) 0.0009(17) -0.0046(16) 0.0100(19)
C9 0.031(2) 0.061(3) 0.038(2) -0.0135(19) -0.0060(18) 0.002(2)
C10 0.048(2) 0.049(3) 0.037(2) -0.021(2) -0.0052(19) -0.0014(19)
C11 0.040(2) 0.037(2) 0.040(2) -0.0045(17) -0.0010(18) -0.0002(18)
C12 0.0263(18) 0.038(2) 0.029(2) -0.0030(14) 0.0012(15) -0.0016(15)
O13 0.0299(13) 0.0375(15) 0.0356(15) 0.0027(10) -0.0024(11) -0.0036(11)
C14 0.032(2) 0.039(2) 0.036(2) 0.0017(16) 0.0026(16) -0.0066(17)
C15 0.039(2) 0.060(3) 0.042(3) 0.0037(19) -0.004(2) -0.016(2)
C16 0.036(2) 0.089(4) 0.054(3) -0.007(2) -0.006(2) -0.023(3)
C17 0.062(3) 0.067(4) 0.046(3) -0.027(3) 0.012(2) -0.008(2)
C18 0.058(3) 0.042(2) 0.047(3) -0.011(2) 0.010(2) 0.001(2)
C19 0.040(2) 0.038(2) 0.041(3) -0.0021(17) 0.0066(19) 0.0015(18)
C20 0.0354(19) 0.0249(18) 0.039(2) 0.0032(14) -0.0032(17) 0.0015(16)
O21 0.0397(16) 0.0473(16) 0.0382(17) 0.0054(12) 0.0026(13) 0.0020(13)
C22 0.036(2) 0.061(3) 0.044(3) 0.0046(19) -0.0094(19) 0.000(2)
N23 0.045(3) 0.089(4) 0.090(4) 0.028(2) -0.035(3) -0.039(3)
O24 0.102(4) 0.053(2) 0.150(5) 0.014(2) -0.063(4) -0.004(3)
O25 0.077(3) 0.167(5) 0.126(4) 0.071(3) -0.028(3) -0.049(4)
C26 0.0292(18) 0.0292(18) 0.0326(19) -0.0033(14) 0.0012(15) 0.0004(15)
C27 0.038(2) 0.0288(19) 0.041(2) 0.0020(15) -0.0058(17) -0.0073(16)
C28 0.0293(19) 0.043(2) 0.024(2) 0.0012(16) -0.0011(15) -0.0016(16)
C29 0.0227(17) 0.036(2) 0.028(2) 0.0018(14) 0.0017(15) 0.0010(15)
N30 0.0277(15) 0.0323(16) 0.0324(18) 0.0018(12) -0.0006(13) -0.0036(13)
C31 0.0308(18) 0.035(2) 0.029(2) -0.0003(15) -0.0018(15) -0.0031(15)
C32 0.036(2) 0.035(2) 0.043(2) -0.0014(16) -0.0104(17) -0.0033(17)
C33 0.0266(18) 0.047(2) 0.039(2) -0.0024(16) -0.0088(16) -0.0033(19)
C34 0.031(2) 0.043(2) 0.035(2) 0.0056(16) -0.0038(17) 0.0001(18)
C35 0.039(2) 0.043(2) 0.042(3) 0.0125(18) 0.0008(18) 0.0050(19)
C36 0.039(2) 0.033(2) 0.043(2) 0.0005(16) 0.0005(18) -0.0004(18)
C37 0.0279(18) 0.038(2) 0.029(2) -0.0001(14) 0.0028(15) -0.0016(16)
O38 0.0295(13) 0.0325(13) 0.0398(16) -0.0051(10) -0.0011(11) 0.0029(12)
C39 0.0291(18) 0.0318(18) 0.031(2) -0.0006(14) 0.0026(15) -0.0011(16)
C40 0.0313(19) 0.036(2) 0.035(2) -0.0040(15) -0.0038(17) -0.0019(17)
C41 0.032(2) 0.045(3) 0.051(3) 0.0033(17) -0.006(2) 0.000(2)
C42 0.043(2) 0.037(2) 0.058(3) 0.0068(17) 0.000(2) 0.000(2)
C43 0.035(2) 0.032(2) 0.060(3) -0.0005(16) 0.0018(19) -0.0030(19)
C44 0.0267(18) 0.039(2) 0.042(2) -0.0043(15) 0.0031(16) -0.0013(18)
C45 0.038(2) 0.0258(18) 0.040(2) -0.0047(15) -0.0043(17) -0.0021(16)
O46 0.0421(17) 0.0522(18) 0.0366(17) -0.0094(13) 0.0040(14) -0.0005(14)
C47 0.043(3) 0.066(3) 0.043(3) -0.004(2) -0.010(2) 0.008(2)
N48 0.045(2) 0.0363(19) 0.047(2) -0.0037(15) -0.0175(17) 0.0026(16)
O49 0.065(2) 0.0429(19) 0.079(3) -0.0009(16) -0.0301(19) -0.0133(18)
O50 0.0353(16) 0.062(2) 0.091(3) -0.0134(15) -0.0157(17) 0.009(2)

loop_
_atom_type_symbol
_atom_type_description
_atom_type_scat_dispersion_real
_atom_type_scat_dispersion_imag
_atom_type_scat_source
C C 0.0033 0.0000 'International Tables Vol C Tables 4.2.6.8 and 6.1.1.4'
H H 0.0000 0.0000 'International Tables Vol C Tables 4.2.6.8 and 6.1.1.4'
N N 0.0061 0.0000 'International Tables Vol C Tables 4.2.6.8 and 6.1.1.4'
O O 0.0106 0.0000 'International Tables Vol C Tables 4.2.6.8 and 6.1.1.4'

loop_
_geom_angle_atom_site_label_1
_geom_angle_atom_site_label_2
_geom_angle_atom_site_label_3
_geom_angle_site_symmetry_1
_geom_angle_site_symmetry_3
_geom_angle
_geom_angle_publ_flag
C2 C1 C14 . . 126.4(4) ?
C2 C1 H1 . . 116.8 ?
C14 C1 H1 . . 116.8 ?
C1 C2 C6 . . 123.9(3) ?
C1 C2 H2 . . 118.0 ?
C6 C2 H2 . . 118.0 ?
C4 C3 C8 . . 117.0(4) ?
C4 C3 C9 . . 119.7(4) ?
C8 C3 C9 . . 123.4(4) ?
N5 C4 C3 . . 123.8(3) ?
N5 C4 C12 . . 118.4(3) ?
C3 C4 C12 . . 117.8(3) ?
C6 N5 C4 . . 117.6(3) ?
N5 C6 C7 . . 122.2(4) ?
N5 C6 C2 . . 118.0(3) ?
C7 C6 C2 . . 119.8(3) ?
C8 C7 C6 . . 120.6(4) ?
C8 C7 H7 . . 119.7 ?
C6 C7 H7 . . 119.7 ?
C7 C8 C3 . . 118.9(4) ?
C7 C8 H8 . . 120.6 ?
C3 C8 H8 . . 120.6 ?
C10 C9 C3 . . 120.2(4) ?
C10 C9 H9 . . 119.9 ?
C3 C9 H9 . . 119.9 ?
C9 C10 C11 . . 120.9(4) ?
C9 C10 H10 . . 119.5 ?
C11 C10 H10 . . 119.5 ?
C12 C11 C10 . . 119.4(4) ?
C12 C11 H11 . . 120.3 ?
C10 C11 H11 . . 120.3 ?
C11 C12 O13 . . 119.7(3) ?
C11 C12 C4 . . 121.9(4) ?
O13 C12 C4 . . 118.3(3) ?
C20 O13 C12 . . 117.2(3) ?
C15 C14 C19 . . 115.6(4) ?
C15 C14 C1 . . 123.2(4) ?
C19 C14 C1 . . 121.2(4) ?
C14 C15 C16 . . 123.1(5) ?
C14 C15 N23 . . 119.8(4) ?
C16 C15 N23 . . 117.2(4) ?
C17 C16 C15 . . 119.2(4) ?
C17 C16 H16 . . 120.4 ?
C15 C16 H16 . . 120.4 ?
C16 C17 C18 . . 119.8(4) ?
C16 C17 H17 . . 120.1 ?
C18 C17 H17 . . 120.1 ?
C17 C18 C19 . . 120.6(5) ?
C17 C18 H18 . . 119.7 ?
C19 C18 H18 . . 119.7 ?
C18 C19 C14 . . 121.7(4) ?
C18 C19 H19 . . 119.2 ?
C14 C19 H19 . . 119.2 ?
O21 C20 O13 . . 122.2(4) ?
O21 C20 C22 . . 126.8(4) ?
O13 C20 C22 . . 111.0(3) ?
C20 C22 H22A . . 109.5 ?
C20 C22 H22B . . 109.5 ?
H22A C22 H22B . . 109.5 ?
C20 C22 H22C . . 109.5 ?
H22A C22 H22C . . 109.5 ?
H22B C22 H22C . . 109.5 ?
O25 N23 O24 . . 125.6(7) ?
O25 N23 C15 . . 115.0(7) ?
O24 N23 C15 . . 119.3(4) ?
C27 C26 C39 . . 123.9(3) ?
C27 C26 H26 . . 118.0 ?
C39 C26 H26 . . 118.0 ?
C26 C27 C31 . . 124.9(3) ?
C26 C27 H27 . . 117.6 ?
C31 C27 H27 . . 117.6 ?
C33 C28 C34 . . 123.4(3) ?
C33 C28 C29 . . 116.3(3) ?
C34 C28 C29 . . 120.2(3) ?
N30 C29 C28 . . 124.1(3) ?
N30 C29 C37 . . 118.4(3) ?
C28 C29 C37 . . 117.5(3) ?
C31 N30 C29 . . 117.1(3) ?
N30 C31 C32 . . 122.9(3) ?
N30 C31 C27 . . 119.4(3) ?
C32 C31 C27 . . 117.7(3) ?
C33 C32 C31 . . 119.7(4) ?
C33 C32 H32 . . 120.2 ?
C31 C32 H32 . . 120.2 ?
C32 C33 C28 . . 119.9(3) ?
C32 C33 H33 . . 120.1 ?
C28 C33 H33 . . 120.1 ?
C35 C34 C28 . . 119.9(4) ?
C35 C34 H34 . . 120.1 ?
C28 C34 H34 . . 120.1 ?
C34 C35 C36 . . 121.2(4) ?
C34 C35 H35 . . 119.4 ?
C36 C35 H35 . . 119.4 ?
C37 C36 C35 . . 119.3(4) ?
C37 C36 H36 . . 120.3 ?
C35 C36 H36 . . 120.3 ?
C36 C37 O38 . . 120.1(3) ?
C36 C37 C29 . . 121.8(3) ?
O38 C37 C29 . . 117.9(3) ?
C45 O38 C37 . . 117.0(3) ?
C44 C39 C40 . . 114.9(3) ?
C44 C39 C26 . . 120.8(3) ?
C40 C39 C26 . . 124.2(3) ?
C41 C40 C39 . . 123.3(4) ?
C41 C40 N48 . . 115.3(3) ?
C39 C40 N48 . . 121.3(3) ?
C42 C41 C40 . . 119.0(4) ?
C42 C41 H41 . . 120.5 ?
C40 C41 H41 . . 120.5 ?
C41 C42 C43 . . 119.8(4) ?
C41 C42 H42 . . 120.1 ?
C43 C42 H42 . . 120.1 ?
C44 C43 C42 . . 120.7(4) ?
C44 C43 H43 . . 119.7 ?
C42 C43 H43 . . 119.7 ?
C43 C44 C39 . . 122.2(4) ?
C43 C44 H44 . . 118.9 ?
C39 C44 H44 . . 118.9 ?
O46 C45 O38 . . 122.7(4) ?
O46 C45 C47 . . 126.4(4) ?
O38 C45 C47 . . 110.9(4) ?
C45 C47 H47A . . 109.5 ?
C45 C47 H47B . . 109.5 ?
H47A C47 H47B . . 109.5 ?
C45 C47 H47C . . 109.5 ?
H47A C47 H47C . . 109.5 ?
H47B C47 H47C . . 109.5 ?
O49 N48 O50 . . 123.8(4) ?
O49 N48 C40 . . 118.9(4) ?
O50 N48 C40 . . 117.3(4) ?

loop_
_geom_bond_atom_site_label_1
_geom_bond_atom_site_label_2
_geom_bond_site_symmetry_2
_geom_bond_distance
_geom_bond_publ_flag
C1 C2 . 1.322(5) ?
C1 C14 . 1.459(5) ?
C1 H1 . 0.9500 ?
C2 C6 . 1.471(5) ?
C2 H2 . 0.9500 ?
C3 C4 . 1.415(5) ?
C3 C8 . 1.418(6) ?
C3 C9 . 1.421(6) ?
C4 N5 . 1.361(5) ?
C4 C12 . 1.420(5) ?
N5 C6 . 1.332(5) ?
C6 C7 . 1.418(5) ?
C7 C8 . 1.358(6) ?
C7 H7 . 0.9500 ?
C8 H8 . 0.9500 ?
C9 C10 . 1.357(6) ?
C9 H9 . 0.9500 ?
C10 C11 . 1.417(6) ?
C10 H10 . 0.9500 ?
C11 C12 . 1.358(5) ?
C11 H11 . 0.9500 ?
C12 O13 . 1.389(4) ?
O13 C20 . 1.372(5) ?
C14 C15 . 1.384(6) ?
C14 C19 . 1.403(6) ?
C15 C16 . 1.397(7) ?
C15 N23 . 1.488(7) ?
C16 C17 . 1.361(8) ?
C16 H16 . 0.9500 ?
C17 C18 . 1.377(7) ?
C17 H17 . 0.9500 ?
C18 C19 . 1.378(6) ?
C18 H18 . 0.9500 ?
C19 H19 . 0.9500 ?
C20 O21 . 1.197(5) ?
C20 C22 . 1.489(5) ?
C22 H22A . 0.9800 ?
C22 H22B . 0.9800 ?
C22 H22C . 0.9800 ?
N23 O25 . 1.207(6) ?
N23 O24 . 1.215(7) ?
C26 C27 . 1.329(5) ?
C26 C39 . 1.464(5) ?
C26 H26 . 0.9500 ?
C27 C31 . 1.465(5) ?
C27 H27 . 0.9500 ?
C28 C33 . 1.412(6) ?
C28 C34 . 1.414(5) ?
C28 C29 . 1.418(5) ?
C29 N30 . 1.364(5) ?
C29 C37 . 1.426(5) ?
N30 C31 . 1.327(5) ?
C31 C32 . 1.419(5) ?
C32 C33 . 1.358(6) ?
C32 H32 . 0.9500 ?
C33 H33 . 0.9500 ?
C34 C35 . 1.358(6) ?
C34 H34 . 0.9500 ?
C35 C36 . 1.420(6) ?
C35 H35 . 0.9500 ?
C36 C37 . 1.357(5) ?
C36 H36 . 0.9500 ?
C37 O38 . 1.391(5) ?
O38 C45 . 1.372(5) ?
C39 C44 . 1.403(5) ?
C39 C40 . 1.411(5) ?
C40 C41 . 1.382(6) ?
C40 N48 . 1.466(5) ?
C41 C42 . 1.375(6) ?
C41 H41 . 0.9500 ?
C42 C43 . 1.378(6) ?
C42 H42 . 0.9500 ?
C43 C44 . 1.375(6) ?
C43 H43 . 0.9500 ?
C44 H44 . 0.9500 ?
C45 O46 . 1.191(5) ?
C45 C47 . 1.492(6) ?
C47 H47A . 0.9800 ?
C47 H47B . 0.9800 ?
C47 H47C . 0.9800 ?
N48 O49 . 1.222(5) ?
N48 O50 . 1.226(5) ?

loop_
_geom_torsion_atom_site_label_1
_geom_torsion_atom_site_label_2
_geom_torsion_atom_site_label_3
_geom_torsion_atom_site_label_4
_geom_torsion_site_symmetry_1
_geom_torsion_site_symmetry_2
_geom_torsion_site_symmetry_3
_geom_torsion_site_symmetry_4
_geom_torsion
_geom_torsion_publ_flag
C14 C1 C2 C6 . . . . 179.3(4) ?
C8 C3 C4 N5 . . . . 1.8(6) ?
C9 C3 C4 N5 . . . . -177.5(4) ?
C8 C3 C4 C12 . . . . -176.9(4) ?
C9 C3 C4 C12 . . . . 3.8(6) ?
C3 C4 N5 C6 . . . . 0.1(6) ?
C12 C4 N5 C6 . . . . 178.8(3) ?
C4 N5 C6 C7 . . . . -2.5(6) ?
C4 N5 C6 C2 . . . . 178.7(3) ?
C1 C2 C6 N5 . . . . 0.9(6) ?
C1 C2 C6 C7 . . . . -178.0(4) ?
N5 C6 C7 C8 . . . . 2.9(6) ?
C2 C6 C7 C8 . . . . -178.2(4) ?
C6 C7 C8 C3 . . . . -0.9(6) ?
C4 C3 C8 C7 . . . . -1.3(6) ?
C9 C3 C8 C7 . . . . 178.0(4) ?
C4 C3 C9 C10 . . . . -1.2(7) ?
C8 C3 C9 C10 . . . . 179.5(4) ?
C3 C9 C10 C11 . . . . -1.2(7) ?
C9 C10 C11 C12 . . . . 0.9(7) ?
C10 C11 C12 O13 . . . . 176.9(4) ?
C10 C11 C12 C4 . . . . 1.8(6) ?
N5 C4 C12 C11 . . . . 177.1(4) ?
C3 C4 C12 C11 . . . . -4.1(6) ?
N5 C4 C12 O13 . . . . 2.0(6) ?
C3 C4 C12 O13 . . . . -179.3(3) ?
C11 C12 O13 C20 . . . . 111.1(4) ?
C4 C12 O13 C20 . . . . -73.7(4) ?
C2 C1 C14 C15 . . . . 178.5(4) ?
C2 C1 C14 C19 . . . . 1.1(7) ?
C19 C14 C15 C16 . . . . 2.1(7) ?
C1 C14 C15 C16 . . . . -175.4(4) ?
C19 C14 C15 N23 . . . . -177.3(4) ?
C1 C14 C15 N23 . . . . 5.2(7) ?
C14 C15 C16 C17 . . . . -2.7(8) ?
N23 C15 C16 C17 . . . . 176.7(5) ?
C15 C16 C17 C18 . . . . 1.4(8) ?
C16 C17 C18 C19 . . . . 0.4(8) ?
C17 C18 C19 C14 . . . . -1.0(7) ?
C15 C14 C19 C18 . . . . -0.3(7) ?
C1 C14 C19 C18 . . . . 177.3(4) ?
C12 O13 C20 O21 . . . . -9.5(5) ?
C12 O13 C20 C22 . . . . 171.4(3) ?
C14 C15 N23 O25 . . . . -132.0(5) ?
C16 C15 N23 O25 . . . . 48.6(7) ?
C14 C15 N23 O24 . . . . 51.4(7) ?
C16 C15 N23 O24 . . . . -128.0(6) ?
C39 C26 C27 C31 . . . . 177.4(4) ?
C33 C28 C29 N30 . . . . 2.0(6) ?
C34 C28 C29 N30 . . . . -178.1(4) ?
C33 C28 C29 C37 . . . . -177.3(4) ?
C34 C28 C29 C37 . . . . 2.6(5) ?
C28 C29 N30 C31 . . . . -0.7(6) ?
C37 C29 N30 C31 . . . . 178.7(4) ?
C29 N30 C31 C32 . . . . -1.6(6) ?
C29 N30 C31 C27 . . . . -179.5(3) ?
C26 C27 C31 N30 . . . . 0.9(7) ?
C26 C27 C31 C32 . . . . -177.2(4) ?
N30 C31 C32 C33 . . . . 2.3(6) ?
C27 C31 C32 C33 . . . . -179.7(4) ?
C31 C32 C33 C28 . . . . -0.8(7) ?
C34 C28 C33 C32 . . . . 178.9(4) ?
C29 C28 C33 C32 . . . . -1.2(6) ?
C33 C28 C34 C35 . . . . 179.6(4) ?
C29 C28 C34 C35 . . . . -0.4(6) ?
C28 C34 C35 C36 . . . . -0.9(6) ?
C34 C35 C36 C37 . . . . -0.3(6) ?
C35 C36 C37 O38 . . . . 176.8(4) ?
C35 C36 C37 C29 . . . . 2.7(6) ?
N30 C29 C37 C36 . . . . 176.8(4) ?
C28 C29 C37 C36 . . . . -3.8(6) ?
N30 C29 C37 O38 . . . . 2.5(5) ?
C28 C29 C37 O38 . . . . -178.1(3) ?
C36 C37 O38 C45 . . . . 113.4(4) ?
C29 C37 O38 C45 . . . . -72.2(4) ?
C27 C26 C39 C44 . . . . -7.5(6) ?
C27 C26 C39 C40 . . . . 171.5(4) ?
C44 C39 C40 C41 . . . . 1.3(6) ?
C26 C39 C40 C41 . . . . -177.7(4) ?
C44 C39 C40 N48 . . . . 177.9(4) ?
C26 C39 C40 N48 . . . . -1.2(6) ?
C39 C40 C41 C42 . . . . -3.1(7) ?
N48 C40 C41 C42 . . . . -179.8(4) ?
C40 C41 C42 C43 . . . . 3.0(8) ?
C41 C42 C43 C44 . . . . -1.3(8) ?
C42 C43 C44 C39 . . . . -0.4(7) ?
C40 C39 C44 C43 . . . . 0.4(6) ?
C26 C39 C44 C43 . . . . 179.5(4) ?
C37 O38 C45 O46 . . . . -13.8(5) ?
C37 O38 C45 C47 . . . . 166.9(3) ?
C41 C40 N48 O49 . . . . -140.5(4) ?
C39 C40 N48 O49 . . . . 42.7(6) ?
C41 C40 N48 O50 . . . . 37.9(6) ?
C39 C40 N48 O50 . . . . -138.9(4) ?
